data_7200007
loop_
_publ_author_name
'Kendrick, John'
'Gourlay, Matthew D.'
'Neumann, Marcus A.'
'Leusen, Frank J. J.'

_publ_section_title
;
 Predicting spontaneous racemate resolution using recent developments in
 crystal structure prediction
;
_journal_issue 11
_journal_name_full CrystEngComm
_journal_page_first 2391
_journal_page_last 2399
_journal_paper_doi 10.1039/b909038j
_journal_volume 11
_journal_year 2009
_space_group_IT_number 19
_symmetry_cell_setting orthorhombic
_symmetry_Int_Tables_number 19
_symmetry_space_group_name_Hall 'P 2ac 2ab'
_symmetry_space_group_name_H-M 'P 21 21 21'
_cell_angle_alpha 90.000000
_cell_angle_beta 90.000000
_cell_angle_gamma 90.000000
_cell_length_a 8.450129
_cell_length_b 13.734168
_cell_length_c 10.608906
_cell_volume 1231.222
_cod_data_source_file 23HTP_enantiopure.cif
_cod_data_source_block 23HTP_E_8
_cod_original_sg_symbol_H-M 'P 2_1 2_1 2_1'
_cod_struct_determination_method theoretical
_cod_database_code 7200007

loop_
_symmetry_equiv_pos_site_id
_symmetry_equiv_pos_as_xyz
1 x,y,z
2 -x+1/2,-y,z+1/2
3 -x,y+1/2,-z+1/2
4 x+1/2,-y+1/2,-z

loop_
_atom_site_label
_atom_site_type_symbol
_atom_site_fract_x
_atom_site_fract_y
_atom_site_fract_z
C1 C -0.015046 1.067373 0.203020
C2 C -0.100325 0.972007 0.170525
C3 C -0.175898 0.989299 0.039343
N4 N -0.072720 1.067512 -0.012405
C5 C 0.047891 1.106859 0.076981
O6 O -0.093011 1.100875 -0.124983
C7 C -0.344329 1.030926 0.049683
C8 C -0.170674 0.896858 -0.040412
C9 C -0.279938 0.822575 -0.015169
H10 H -0.371432 0.832107 0.055644
C11 C -0.271434 0.734708 -0.080203
H12 H -0.357365 0.678133 -0.058297
C13 C -0.155418 0.718480 -0.171110
H14 H -0.147890 0.649582 -0.221732
C15 C -0.044805 0.792153 -0.195844
O16 O 0.074063 0.781229 -0.281191
C17 C -0.053494 0.880997 -0.130883
H18 H 0.033105 0.936918 -0.153339
C19 C 0.210311 1.064577 0.041197
C20 C 0.051682 1.217890 0.073042
H21 H -0.098143 1.119949 0.244150
H22 H 0.081008 1.057036 0.271207
H23 H -0.016331 0.911269 0.164905
H24 H -0.191062 0.952425 0.239802
H25 H -0.387927 1.052389 -0.043450
H26 H -0.424872 0.976845 0.089916
H27 H -0.345290 1.094658 0.111652
H28 H 0.070203 0.715197 -0.321105
H29 H 0.239096 1.083436 -0.056760
H30 H 0.301295 1.096011 0.102515
H31 H 0.212514 0.985028 0.049974
H32 H 0.098112 1.244907 -0.016749
H33 H -0.066873 1.248419 0.087611
H34 H 0.129565 1.244044 0.148403
